data_4024666
loop_
_publ_author_name
'Prabal P. Singh'
'A. K. Yadav'
'H. Ila'
'H. Junjappa'

_publ_contact_author_address
;
Department of Chemistry
Indian Institute of Technology
Kanpur 208016
India
;
_publ_contact_author_name 'Pro.  H. Ila'
_publ_section_title
;
Novel Route to 2,3-Substituted Benzo[b]thiophenes via Intramolecular
Radical Cyclization
;
_journal_name_full 'Journal of Organic Chemistry'
_journal_page_first 5496
_journal_page_last 5501
_journal_paper_doi 10.1021/jo900615p
_journal_volume 74
_journal_year 2009
_chemical_formula_moiety 'C18 H16 Br N O2 S'
_chemical_formula_sum 'C18 H16 Br N O2 S'
_chemical_formula_weight 390.29
_chemical_name_systematic
;
 ?
;
_space_group_IT_number 2
_symmetry_cell_setting triclinic
_symmetry_space_group_name_Hall '-P 1'
_symmetry_space_group_name_H-M 'P -1'
_atom_sites_solution_hydrogens geom
_atom_sites_solution_primary direct
_atom_sites_solution_secondary difmap
_audit_creation_method SHELXL-97
_cell_angle_alpha 81.178(5)
_cell_angle_beta 86.386(5)
_cell_angle_gamma 79.835(5)
_cell_formula_units_Z 2
_cell_length_a 6.860(5)
_cell_length_b 7.634(5)
_cell_length_c 16.845(5)
_cell_measurement_reflns_used 999
_cell_measurement_temperature 100(2)
_cell_measurement_theta_max 28.46
_cell_measurement_theta_min 2.45
_cell_volume 857.5(9)
_computing_cell_refinement 'SAINT 6.45 ( Bruker, 2003)'
_computing_data_collection 'SMART 5.628 (Bruker, 2003)'
_computing_data_reduction 'SAINT 6.45 ( Bruker, 2003)'
_computing_molecular_graphics 'DIAMOND 2.1e'
_computing_structure_refinement 'SHELXL-97 (Sheldrick, 1997)'
_computing_structure_solution SIR-97
_diffrn_ambient_temperature 100(2)
_diffrn_measured_fraction_theta_full 0.926
_diffrn_measured_fraction_theta_max 0.926
_diffrn_measurement_device_type 'BRUKER SMART APEX'
_diffrn_measurement_method /w-scans
_diffrn_radiation_monochromator graphite
_diffrn_radiation_source 'fine-focus sealed tube'
_diffrn_radiation_type MoK\a
_diffrn_radiation_wavelength 0.71069
_diffrn_reflns_av_R_equivalents 0.0319
_diffrn_reflns_av_sigmaI/netI 0.0613
_diffrn_reflns_limit_h_max 9
_diffrn_reflns_limit_h_min -6
_diffrn_reflns_limit_k_max 10
_diffrn_reflns_limit_k_min -8
_diffrn_reflns_limit_l_max 22
_diffrn_reflns_limit_l_min -22
_diffrn_reflns_number 5471
_diffrn_reflns_theta_full 28.46
_diffrn_reflns_theta_max 28.46
_diffrn_reflns_theta_min 2.45
_exptl_absorpt_coefficient_mu 2.527
_exptl_absorpt_correction_T_max 0.7186
_exptl_absorpt_correction_T_min 0.6319
_exptl_absorpt_correction_type empirical
_exptl_absorpt_process_details SADABS
_exptl_crystal_colour colorless
_exptl_crystal_density_diffrn 1.512
_exptl_crystal_density_method 'not measured'
_exptl_crystal_description Block
_exptl_crystal_F_000 396
_exptl_crystal_size_max 0.20
_exptl_crystal_size_mid 0.16
_exptl_crystal_size_min 0.14
_refine_diff_density_max 1.323
_refine_diff_density_min -1.895
_refine_diff_density_rms 0.270
_refine_ls_extinction_method none
_refine_ls_goodness_of_fit_ref 1.200
_refine_ls_hydrogen_treatment refU
_refine_ls_matrix_type full
_refine_ls_number_parameters 208
_refine_ls_number_reflns 4015
_refine_ls_number_restraints 0
_refine_ls_restrained_S_all 1.200
_refine_ls_R_factor_all 0.1014
_refine_ls_R_factor_gt 0.0746
_refine_ls_shift/su_max 0.001
_refine_ls_shift/su_mean 0.000
_refine_ls_structure_factor_coef Fsqd
_refine_ls_weighting_details 'calc w=1/[\s^2^(Fo^2^)+(0.1318P)^2^+7.8177P] where P=(Fo^2^+2Fc^2^)/3'
_refine_ls_weighting_scheme calc
_refine_ls_wR_factor_gt 0.2092
_refine_ls_wR_factor_ref 0.2787
_reflns_number_gt 3263
_reflns_number_total 4015
_reflns_threshold_expression >2sigma(I)
_cod_data_source_file jo900615p_si_002_1.cif
_cod_data_source_block Compound7b
_cod_original_sg_symbol_H-M P-1
_cod_database_code 4024666

loop_
_symmetry_equiv_pos_as_xyz
'x, y, z'
'-x, -y, -z'

loop_
_atom_site_label
_atom_site_type_symbol
_atom_site_fract_x
_atom_site_fract_y
_atom_site_fract_z
_atom_site_U_iso_or_equiv
_atom_site_adp_type
_atom_site_occupancy
_atom_site_symmetry_multiplicity
_atom_site_calc_flag
_atom_site_refinement_flags
_atom_site_disorder_assembly
_atom_site_disorder_group
Br1 Br 0.90887(10) -0.02394(9) 0.82019(4) 0.0253(3) Uani 1 1 d . . .
S1 S 0.6455(3) 0.0642(3) 0.56796(11) 0.0284(4) Uani 1 1 d . . .
O1 O 0.1397(8) 0.3858(7) 0.9388(3) 0.0255(11) Uani 1 1 d . . .
O2 O 0.4376(8) 0.2993(8) 1.0321(3) 0.0258(11) Uani 1 1 d . . .
N1 N 0.2979(10) -0.1311(9) 0.7079(4) 0.0295(14) Uani 1 1 d . . .
C18 C 0.3983(11) -0.0237(10) 0.7098(4) 0.0253(15) Uani 1 1 d . . .
C7 C -0.0135(11) 0.4667(10) 0.8845(4) 0.0234(14) Uani 1 1 d . . .
H7A H -0.1238 0.5268 0.9135 0.035 Uiso 1 1 calc R . .
H7B H -0.0556 0.3754 0.8596 0.035 Uiso 1 1 calc R . .
H7C H 0.0361 0.5522 0.8439 0.035 Uiso 1 1 calc R . .
C4 C 0.5058(10) 0.1585(9) 0.8016(4) 0.0188(12) Uani 1 1 d . . .
C2 C 0.6467(11) 0.1536(9) 0.9306(4) 0.0211(13) Uani 1 1 d . . .
H2 H 0.7538 0.1202 0.9641 0.025 Uiso 1 1 calc R . .
C9 C 0.5175(10) 0.1066(9) 0.7188(4) 0.0209(13) Uani 1 1 d . . .
C11 C 0.7525(11) 0.3085(10) 0.6583(4) 0.0213(13) Uani 1 1 d . . .
C1 C 0.4697(11) 0.2481(9) 0.9580(4) 0.0199(13) Uani 1 1 d . . .
C6 C 0.3070(10) 0.2952(9) 0.9066(4) 0.0198(13) Uani 1 1 d . . .
C13 C 1.0662(11) 0.4132(12) 0.6335(5) 0.0294(16) Uani 1 1 d . . .
H13 H 1.1989 0.3934 0.6165 0.035 Uiso 1 1 calc R . .
C16 C 0.6705(12) 0.4704(10) 0.6858(5) 0.0272(15) Uani 1 1 d . . .
H16 H 0.5376 0.4907 0.7023 0.033 Uiso 1 1 calc R . .
C5 C 0.3289(11) 0.2502(10) 0.8301(4) 0.0218(13) Uani 1 1 d . . .
H5 H 0.2219 0.2823 0.7966 0.026 Uiso 1 1 calc R . .
C12 C 0.9502(13) 0.2824(11) 0.6306(5) 0.0301(16) Uani 1 1 d . . .
H12 H 1.0044 0.1772 0.6101 0.036 Uiso 1 1 calc R . .
C17 C 0.6479(17) 0.2534(12) 0.4887(5) 0.040(2) Uani 1 1 d . . .
H17A H 0.6560 0.2120 0.4374 0.060 Uiso 1 1 calc R . .
H17B H 0.7605 0.3093 0.4938 0.060 Uiso 1 1 calc R . .
H17C H 0.5285 0.3391 0.4929 0.060 Uiso 1 1 calc R . .
C15 C 0.7867(11) 0.6016(10) 0.6885(5) 0.0272(15) Uani 1 1 d . . .
H15 H 0.7326 0.7078 0.7081 0.033 Uiso 1 1 calc R . .
C3 C 0.6640(11) 0.1089(10) 0.8532(4) 0.0233(14) Uani 1 1 d . . .
C10 C 0.6303(11) 0.1691(9) 0.6549(4) 0.0231(14) Uani 1 1 d . . .
C8 C 0.6022(12) 0.2620(10) 1.0834(5) 0.0267(15) Uani 1 1 d . . .
H8A H 0.5617 0.3040 1.1337 0.040 Uiso 1 1 calc R . .
H8B H 0.7066 0.3222 1.0583 0.040 Uiso 1 1 calc R . .
H8C H 0.6490 0.1347 1.0927 0.040 Uiso 1 1 calc R . .
C14 C 0.9858(13) 0.5724(11) 0.6616(4) 0.0279(16) Uani 1 1 d . . .
H14 H 1.0636 0.6602 0.6625 0.034 Uiso 1 1 calc R . .

loop_
_atom_site_aniso_label
_atom_site_aniso_U_11
_atom_site_aniso_U_22
_atom_site_aniso_U_33
_atom_site_aniso_U_23
_atom_site_aniso_U_13
_atom_site_aniso_U_12
Br1 0.0230(4) 0.0267(4) 0.0263(4) -0.0064(3) 0.0032(3) -0.0036(3)
S1 0.0397(11) 0.0302(9) 0.0193(8) -0.0077(7) 0.0073(7) -0.0162(8)
O1 0.026(3) 0.027(3) 0.024(3) -0.008(2) 0.004(2) -0.004(2)
O2 0.024(3) 0.035(3) 0.019(2) -0.006(2) -0.004(2) -0.004(2)
N1 0.032(3) 0.033(3) 0.027(3) -0.012(3) 0.005(3) -0.012(3)
C18 0.028(4) 0.026(3) 0.022(3) -0.005(3) 0.004(3) -0.004(3)
C7 0.021(3) 0.030(4) 0.020(3) -0.009(3) 0.004(3) -0.004(3)
C4 0.016(3) 0.018(3) 0.021(3) -0.002(2) 0.004(2) -0.003(2)
C2 0.028(3) 0.023(3) 0.013(3) 0.000(2) -0.003(2) -0.008(3)
C9 0.018(3) 0.020(3) 0.027(3) -0.009(3) 0.006(3) -0.007(2)
C11 0.023(3) 0.026(3) 0.016(3) -0.004(3) 0.002(2) -0.007(3)
C1 0.029(3) 0.020(3) 0.013(3) -0.004(2) 0.002(2) -0.010(3)
C6 0.020(3) 0.021(3) 0.019(3) -0.008(2) 0.003(2) -0.003(2)
C13 0.020(3) 0.040(4) 0.025(4) 0.009(3) -0.008(3) -0.008(3)
C16 0.030(4) 0.024(3) 0.026(4) 0.001(3) -0.004(3) -0.004(3)
C5 0.023(3) 0.030(4) 0.012(3) -0.001(3) 0.005(2) -0.008(3)
C12 0.036(4) 0.027(4) 0.028(4) -0.002(3) 0.000(3) -0.010(3)
C17 0.072(7) 0.034(4) 0.018(3) 0.002(3) 0.000(4) -0.026(4)
C15 0.024(4) 0.024(3) 0.034(4) -0.002(3) -0.002(3) -0.007(3)
C3 0.025(3) 0.027(3) 0.018(3) -0.002(3) 0.006(3) -0.008(3)
C10 0.030(4) 0.020(3) 0.021(3) -0.004(3) 0.003(3) -0.010(3)
C8 0.031(4) 0.023(3) 0.028(4) -0.005(3) 0.002(3) -0.008(3)
C14 0.040(4) 0.028(4) 0.020(3) -0.004(3) -0.003(3) -0.015(3)

loop_
_atom_type_symbol
_atom_type_description
_atom_type_scat_dispersion_real
_atom_type_scat_dispersion_imag
_atom_type_scat_source
C C 0.0033 0.0016 'International Tables Vol C Tables 4.2.6.8 and 6.1.1.4'
H H 0.0000 0.0000 'International Tables Vol C Tables 4.2.6.8 and 6.1.1.4'
N N 0.0061 0.0033 'International Tables Vol C Tables 4.2.6.8 and 6.1.1.4'
O O 0.0106 0.0060 'International Tables Vol C Tables 4.2.6.8 and 6.1.1.4'
S S 0.1246 0.1234 'International Tables Vol C Tables 4.2.6.8 and 6.1.1.4'
Br Br -0.2901 2.4595 'International Tables Vol C Tables 4.2.6.8 and 6.1.1.4'

loop_
_geom_angle_atom_site_label_1
_geom_angle_atom_site_label_2
_geom_angle_atom_site_label_3
_geom_angle
_geom_angle_site_symmetry_1
_geom_angle_site_symmetry_3
_geom_angle_publ_flag
C10 S1 C17 101.8(4) . . ?
C6 O1 C7 116.5(5) . . ?
C1 O2 C8 117.1(6) . . ?
N1 C18 C9 175.5(8) . . ?
C5 C4 C3 118.2(6) . . ?
C5 C4 C9 119.4(6) . . ?
C3 C4 C9 122.3(6) . . ?
C1 C2 C3 120.1(6) . . ?
C10 C9 C18 119.3(6) . . ?
C10 C9 C4 126.5(6) . . ?
C18 C9 C4 114.2(6) . . ?
C12 C11 C16 119.3(7) . . ?
C12 C11 C10 119.8(7) . . ?
C16 C11 C10 120.8(7) . . ?
O2 C1 C2 124.8(6) . . ?
O2 C1 C6 116.0(6) . . ?
C2 C1 C6 119.2(6) . . ?
O1 C6 C5 125.6(7) . . ?
O1 C6 C1 115.0(6) . . ?
C5 C6 C1 119.4(6) . . ?
C14 C13 C12 120.5(8) . . ?
C15 C16 C11 120.4(7) . . ?
C6 C5 C4 122.0(7) . . ?
C13 C12 C11 120.2(8) . . ?
C16 C15 C14 119.6(7) . . ?
C2 C3 C4 121.1(7) . . ?
C2 C3 Br1 117.9(6) . . ?
C4 C3 Br1 121.0(5) . . ?
C9 C10 C11 122.7(6) . . ?
C9 C10 S1 117.8(5) . . ?
C11 C10 S1 119.3(5) . . ?
C13 C14 C15 120.0(7) . . ?

loop_
_geom_bond_atom_site_label_1
_geom_bond_atom_site_label_2
_geom_bond_distance
_geom_bond_site_symmetry_2
_geom_bond_publ_flag
Br1 C3 1.901(8) . ?
S1 C10 1.763(7) . ?
S1 C17 1.812(8) . ?
O1 C6 1.359(8) . ?
O1 C7 1.429(9) . ?
O2 C1 1.358(8) . ?
O2 C8 1.427(9) . ?
N1 C18 1.165(10) . ?
C18 C9 1.425(10) . ?
C4 C5 1.387(10) . ?
C4 C3 1.396(10) . ?
C4 C9 1.501(9) . ?
C2 C1 1.389(10) . ?
C2 C3 1.391(9) . ?
C9 C10 1.360(10) . ?
C11 C12 1.397(11) . ?
C11 C16 1.398(10) . ?
C11 C10 1.476(10) . ?
C1 C6 1.417(10) . ?
C6 C5 1.376(9) . ?
C13 C14 1.383(12) . ?
C13 C12 1.391(11) . ?
C16 C15 1.393(11) . ?
C15 C14 1.402(11) . ?

loop_
_geom_torsion_atom_site_label_1
_geom_torsion_atom_site_label_2
_geom_torsion_atom_site_label_3
_geom_torsion_atom_site_label_4
_geom_torsion
_geom_torsion_site_symmetry_1
_geom_torsion_site_symmetry_2
_geom_torsion_site_symmetry_3
_geom_torsion_site_symmetry_4
_geom_torsion_publ_flag
N1 C18 C9 C10 173(10) . . . . ?
N1 C18 C9 C4 -6(11) . . . . ?
C5 C4 C9 C10 114.7(8) . . . . ?
C3 C4 C9 C10 -69.0(10) . . . . ?
C5 C4 C9 C18 -66.4(9) . . . . ?
C3 C4 C9 C18 109.9(8) . . . . ?
C8 O2 C1 C2 3.9(10) . . . . ?
C8 O2 C1 C6 -176.7(6) . . . . ?
C3 C2 C1 O2 -179.6(7) . . . . ?
C3 C2 C1 C6 1.1(10) . . . . ?
C7 O1 C6 C5 -11.2(10) . . . . ?
C7 O1 C6 C1 167.9(6) . . . . ?
O2 C1 C6 O1 0.0(9) . . . . ?
C2 C1 C6 O1 179.4(6) . . . . ?
O2 C1 C6 C5 179.1(6) . . . . ?
C2 C1 C6 C5 -1.5(10) . . . . ?
C12 C11 C16 C15 -2.6(11) . . . . ?
C10 C11 C16 C15 -179.7(7) . . . . ?
O1 C6 C5 C4 179.5(7) . . . . ?
C1 C6 C5 C4 0.5(11) . . . . ?
C3 C4 C5 C6 1.0(11) . . . . ?
C9 C4 C5 C6 177.4(7) . . . . ?
C14 C13 C12 C11 -2.0(12) . . . . ?
C16 C11 C12 C13 2.7(11) . . . . ?
C10 C11 C12 C13 179.9(7) . . . . ?
C11 C16 C15 C14 1.6(11) . . . . ?
C1 C2 C3 C4 0.4(11) . . . . ?
C1 C2 C3 Br1 -179.0(5) . . . . ?
C5 C4 C3 C2 -1.4(10) . . . . ?
C9 C4 C3 C2 -177.8(6) . . . . ?
C5 C4 C3 Br1 177.9(5) . . . . ?
C9 C4 C3 Br1 1.6(9) . . . . ?
C18 C9 C10 C11 177.8(7) . . . . ?
C4 C9 C10 C11 -3.3(12) . . . . ?
C18 C9 C10 S1 -7.7(10) . . . . ?
C4 C9 C10 S1 171.2(6) . . . . ?
C12 C11 C10 C9 131.4(8) . . . . ?
C16 C11 C10 C9 -51.5(11) . . . . ?
C12 C11 C10 S1 -43.0(9) . . . . ?
C16 C11 C10 S1 134.1(6) . . . . ?
C17 S1 C10 C9 142.8(7) . . . . ?
C17 S1 C10 C11 -42.5(7) . . . . ?
C12 C13 C14 C15 1.0(11) . . . . ?
C16 C15 C14 C13 -0.9(12) . . . . ?

loop_
_cod_related_entry_id
_cod_related_entry_database
_cod_related_entry_code
1 ChemSpider 30658989
